data_2012919
loop_
_publ_author_name
'Valldor, Martin'
'Bryntse, Ingrid'
'Morawski, Andrzej'

_publ_section_title
;
 The superconductor (Tl,Hg,Ca)~2~(Ba,Sr)~2~(Ca,Sr,Tl)Cu~2~O~7.6~
;
_journal_issue 9
_journal_name_full 'Acta Crystallographica Section C'
_journal_page_first i126
_journal_page_last i128
_journal_paper_doi 10.1107/S0108270102013148
_journal_volume 58
_journal_year 2002
_chemical_formula_analytical 'Ba0.86(3) Ca0.63(2) Cu2.03(6) Hg0.79(4) Sr1.48(4) Tl1.22(4) O7.56'
_chemical_formula_structural
;
(Tl0.582 Hg0.395 Ca0.023)2 (Ba0.435 Sr0.565)2 (Sr0.36 Ca0.594 Tl0.046) Cu2
O7.56
;
_chemical_formula_sum 'Ba0.87 Ca0.64 Cu2 Hg0.79 O7.56 Sr1.49 Tl1.21'
_chemical_formula_weight 930.2
_space_group_IT_number 139
_symmetry_cell_setting tetragonal
_symmetry_space_group_name_Hall '-I 4 2'
_symmetry_space_group_name_H-M 'I 4/m m m'
_audit_creation_method JANA98
_cell_angle_alpha 90
_cell_angle_beta 90
_cell_angle_gamma 90
_cell_formula_units_Z 2
_cell_length_a 3.8380(6)
_cell_length_b 3.8380(6)
_cell_length_c 29.145(7)
_cell_measurement_reflns_used 121
_cell_measurement_temperature 293(2)
_cell_measurement_theta_max 23.88
_cell_measurement_theta_min 2.80
_cell_volume 429.31(14)
_computing_cell_refinement IPDS
_computing_data_collection 'IPDS (Stoe, 1996)'
_computing_data_reduction 'X-RED and X-SHAPE (Stoe, 1996)'
_computing_structure_refinement JANA98
_computing_structure_solution 'JANA98 (Petricek & Dusek, 1997)'
_diffrn_ambient_temperature 293(2)
_diffrn_detector_area_resol_mean 6.0
_diffrn_measurement_device 'imaging plate system'
_diffrn_measurement_device_type 'Stoe IPDS'
_diffrn_measurement_method 'area detector'
_diffrn_radiation_monochromator graphite
_diffrn_radiation_source 'fine-focus sealed tube'
_diffrn_radiation_type MoK\a
_diffrn_radiation_wavelength 0.71073
_diffrn_reflns_av_R_equivalents 0.0455
_diffrn_reflns_av_sigmaI/netI 0.0079
_diffrn_reflns_limit_h_max 4
_diffrn_reflns_limit_h_min -4
_diffrn_reflns_limit_k_max 4
_diffrn_reflns_limit_k_min -4
_diffrn_reflns_limit_l_max 31
_diffrn_reflns_limit_l_min -32
_diffrn_reflns_number 1228
_diffrn_reflns_theta_max 23.88
_diffrn_reflns_theta_min 2.80
_exptl_absorpt_coefficient_mu 55.064
_exptl_absorpt_correction_T_max 0.2099
_exptl_absorpt_correction_T_min 0.0569
_exptl_absorpt_correction_type numerical
_exptl_absorpt_process_details 'X-red version 1.09 (Stoe, 1997)'
_exptl_crystal_colour black
_exptl_crystal_density_diffrn 7.194
_exptl_crystal_density_method 'not measured'
_exptl_crystal_description plate
_exptl_crystal_F_000 796
_exptl_crystal_size_max 0.100
_exptl_crystal_size_mid 0.050
_exptl_crystal_size_min 0.010
_refine_diff_density_max 1.39
_refine_diff_density_min -2.74
_refine_ls_extinction_method none
_refine_ls_goodness_of_fit_obs 2.29
_refine_ls_goodness_of_fit_ref 2.41
_refine_ls_number_parameters 22
_refine_ls_number_reflns 138
_refine_ls_R_factor_all 0.0292
_refine_ls_R_factor_gt 0.0204
_refine_ls_shift/su_max 0.0019
_refine_ls_shift/su_mean 0.0002
_refine_ls_structure_factor_coef F
_refine_ls_weighting_details 'w = 1/[\s^2^(F)+0.000036F^2^]'
_refine_ls_weighting_scheme calc
_refine_ls_wR_factor_gt 0.0202
_refine_ls_wR_factor_ref 0.0208
_reflns_number_gt 121
_reflns_number_total 138
_reflns_threshold_expression 'I > 3\s(I)'
_cod_data_source_file br1382.cif
_cod_data_source_block I
_cod_original_cell_volume 429.30(10)
_cod_database_code 2012919
_cod_database_fobs_code 2012919

loop_
_symmetry_equiv_pos_as_xyz
x,y,z
-y,x,z
-x,y,z
-x,-y,z
-y,-x,z
y,-x,z
x,-y,z
y,x,z
-x,-y,-z
y,-x,-z
x,-y,-z
x,y,-z
y,x,-z
-y,x,-z
-x,y,-z
-y,-x,-z
1/2+x,1/2+y,1/2+z
1/2-y,1/2+x,1/2+z
1/2-x,1/2+y,1/2+z
1/2-x,1/2-y,1/2+z
1/2-y,1/2-x,1/2+z
1/2+y,1/2-x,1/2+z
1/2+x,1/2-y,1/2+z
1/2+y,1/2+x,1/2+z
1/2-x,1/2-y,1/2-z
1/2+y,1/2-x,1/2-z
1/2+x,1/2-y,1/2-z
1/2+x,1/2+y,1/2-z
1/2+y,1/2+x,1/2-z
1/2-y,1/2+x,1/2-z
1/2-x,1/2+y,1/2-z
1/2-y,1/2-x,1/2-z

loop_
_atom_site_aniso_label
_atom_site_aniso_U_11
_atom_site_aniso_U_22
_atom_site_aniso_U_33
_atom_site_aniso_U_12
_atom_site_aniso_U_13
_atom_site_aniso_U_23
Tl 0.0169(3) 0.0169(3) 0.0118(3) 0.00 0.00 0.00
Hg 0.0169(3) 0.0169(3) 0.0118(3) 0.00 0.00 0.00
Ca 0.0169(3) 0.0169(3) 0.0118(3) 0.00 0.00 0.00
Ba 0.0060(4) 0.0060(4) 0.0186(6) 0.00 0.00 0.00
Sr1 0.0060(4) 0.0060(4) 0.0186(6) 0.00 0.00 0.00
Sr2 0.0030(10) 0.0030(10) 0.0110(10) 0.00 0.00 0.00
Tl2 0.0030(10) 0.0030(10) 0.0110(10) 0.00 0.00 0.00
Ca2 0.0030(10) 0.0030(10) 0.0110(10) 0.00 0.00 0.00
Cu 0.0021(6) 0.0021(6) 0.0178(9) 0.00 0.00 0.00
O1 0.005(4) 0.013(4) 0.020(3) 0.00 0.00 0.00

loop_
_atom_site_label
_atom_site_fract_x
_atom_site_fract_y
_atom_site_fract_z
_atom_site_U_iso_or_equiv
_atom_site_occupancy
_atom_site_type_symbol
Tl 0.5 0.5 0.21267(2) 0.0152(2) 0.582(2) Tl
Hg 0.5 0.5 0.21267(2) 0.0152(2) 0.395 Hg
Ca 0.5 0.5 0.21267(2) 0.0152(2) 0.023(2) Ca
Ba 0.0 0.0 0.12228(3) 0.0102(3) 0.435 Ba
Sr1 0.0 0.0 0.12228(3) 0.0102(3) 0.565 Sr
Sr2 0.0 0.0 0.0 0.0060(7) 0.36 Sr
Tl2 0.0 0.0 0.0 0.0060(7) 0.046(5) Tl
Ca2 0.0 0.0 0.00 0.0060(7) 0.594(5) Ca
Cu 0.5 0.5 0.05775(5) 0.0073(4) 1.0 Cu
O1 0.0 0.5 0.0558(2) 0.012(2) 1.0 O
O2 0.5 0.5 0.1435(4) 0.017(2) 1.0 O
O3 0.0 0.0 0.2180(5) 0.040(7) 0.78(5) O

loop_
_atom_type_symbol
_atom_type_scat_dispersion_real
_atom_type_scat_dispersion_imag
_atom_type_scat_source
Tl -2.836 9.669 'International Tables Vol C'
Hg -2.389 9.227 'International Tables Vol C'
Ba -0.324 2.282 'International Tables Vol C'
Sr -1.531 3.250 'International Tables Vol C'
Ca 0.226 0.306 'International Tables Vol C'
Cu 0.320 1.265 'International Tables Vol C'
O 0.011 0.006 'International Tables Vol C'

loop_
_geom_angle_atom_site_label_1
_geom_angle_atom_site_label_2
_geom_angle_atom_site_label_3
_geom_angle_site_symmetry_1
_geom_angle_site_symmetry_3
_geom_angle
O2 Tl O3 . . 93.2(4)
O2 Tl O3 . 1_565 93.2(4)
O2 Tl O3 . 1_655 93.2(4)
O2 Tl O3 . 1_665 93.2(4)
O2 Tl O3 . 25_555 180
O3 Tl O3 . 1_565 89.82(4)
O3 Tl O3 . 1_655 89.82(4)
O3 Tl O3 . 1_665 173.5(6)
O3 Tl O3 . 25_555 86.8(4)
O3 Tl O3 1_565 . 89.82(4)
O3 Tl O3 1_565 1_655 173.5(6)
O3 Tl O3 1_565 1_665 89.82(4)
O3 Tl O3 1_565 25_555 86.8(4)
O3 Tl O3 1_655 . 89.82(4)
O3 Tl O3 1_655 1_565 173.5(6)
O3 Tl O3 1_655 1_665 89.82(4)
O3 Tl O3 1_655 25_555 86.8(4)
O3 Tl O3 1_665 . 173.5(6)
O3 Tl O3 1_665 1_565 89.82(4)
O3 Tl O3 1_665 1_655 89.82(4)
O3 Tl O3 1_665 25_555 86.8(4)
O3 Tl O3 25_555 . 86.8(4)
O3 Tl O3 25_555 1_565 86.8(4)
O3 Tl O3 25_555 1_655 86.8(4)
O3 Tl O3 25_555 1_665 86.8(4)
O1 Ba O1 1_545 . 89.48(17)
O1 Ba O1 1_545 2_555 59.70(10)
O1 Ba O1 1_545 2_655 59.70(10)
O1 Ba O2 1_545 1_445 70.9(2)
O1 Ba O2 1_545 1_455 130.0(2)
O1 Ba O2 1_545 1_545 70.9(2)
O1 Ba O2 1_545 . 130.0(2)
O1 Ba O3 1_545 . 135.26(12)
O1 Ba O1 . 1_545 89.48(17)
O1 Ba O1 . 2_555 59.70(10)
O1 Ba O1 . 2_655 59.70(10)
O1 Ba O2 . 1_445 130.0(2)
O1 Ba O2 . 1_455 70.9(2)
O1 Ba O2 . 1_545 130.0(2)
O1 Ba O2 . . 70.9(2)
O1 Ba O3 . . 135.26(12)
O1 Ba O1 2_555 1_545 59.70(10)
O1 Ba O1 2_555 . 59.70(10)
O1 Ba O1 2_555 2_655 89.48(17)
O1 Ba O2 2_555 1_445 70.9(2)
O1 Ba O2 2_555 1_455 70.9(2)
O1 Ba O2 2_555 1_545 130.0(2)
O1 Ba O2 2_555 . 130.0(2)
O1 Ba O3 2_555 . 135.26(12)
O1 Ba O1 2_655 1_545 59.70(10)
O1 Ba O1 2_655 . 59.70(10)
O1 Ba O1 2_655 2_555 89.48(17)
O1 Ba O2 2_655 1_445 130.0(2)
O1 Ba O2 2_655 1_455 130.0(2)
O1 Ba O2 2_655 1_545 70.9(2)
O1 Ba O2 2_655 . 70.9(2)
O1 Ba O3 2_655 . 135.26(12)
O2 Ba O2 1_445 1_455 87.18(8)
O2 Ba O2 1_445 1_545 87.18(8)
O2 Ba O2 1_445 . 154.4(4)
O2 Ba O3 1_445 . 77.2(3)
O2 Ba O2 1_455 1_445 87.18(8)
O2 Ba O2 1_455 1_545 154.4(4)
O2 Ba O2 1_455 . 87.18(8)
O2 Ba O3 1_455 . 77.2(3)
O2 Ba O2 1_545 1_445 87.18(8)
O2 Ba O2 1_545 1_455 154.4(4)
O2 Ba O2 1_545 . 87.18(8)
O2 Ba O3 1_545 . 77.2(3)
O2 Ba O2 . 1_445 154.4(4)
O2 Ba O2 . 1_455 87.18(8)
O2 Ba O2 . 1_545 87.18(8)
O2 Ba O3 . . 77.2(3)
O1 Sr2 O1 1_545 . 99.4(2)
O1 Sr2 O1 1_545 9_555 80.6(2)
O1 Sr2 O1 1_545 9_565 180
O1 Sr2 O1 1_545 2_555 65.27(11)
O1 Sr2 O1 1_545 2_655 65.27(11)
O1 Sr2 O1 1_545 10_455 114.73(11)
O1 Sr2 O1 1_545 10_555 114.73(11)
O1 Sr2 O1 . 1_545 99.4(2)
O1 Sr2 O1 . 9_555 180
O1 Sr2 O1 . 9_565 80.6(2)
O1 Sr2 O1 . 2_555 65.27(11)
O1 Sr2 O1 . 2_655 65.27(11)
O1 Sr2 O1 . 10_455 114.73(11)
O1 Sr2 O1 . 10_555 114.73(11)
O1 Sr2 O1 9_555 1_545 80.6(2)
O1 Sr2 O1 9_555 . 180
O1 Sr2 O1 9_555 9_565 99.4(2)
O1 Sr2 O1 9_555 2_555 114.73(11)
O1 Sr2 O1 9_555 2_655 114.73(11)
O1 Sr2 O1 9_555 10_455 65.27(11)
O1 Sr2 O1 9_555 10_555 65.27(11)
O1 Sr2 O1 9_565 1_545 180
O1 Sr2 O1 9_565 . 80.6(2)
O1 Sr2 O1 9_565 9_555 99.4(2)
O1 Sr2 O1 9_565 2_555 114.73(11)
O1 Sr2 O1 9_565 2_655 114.73(11)
O1 Sr2 O1 9_565 10_455 65.27(11)
O1 Sr2 O1 9_565 10_555 65.27(11)
O1 Sr2 O1 2_555 1_545 65.27(11)
O1 Sr2 O1 2_555 . 65.27(11)
O1 Sr2 O1 2_555 9_555 114.73(11)
O1 Sr2 O1 2_555 9_565 114.73(11)
O1 Sr2 O1 2_555 2_655 99.4(2)
O1 Sr2 O1 2_555 10_455 80.6(2)
O1 Sr2 O1 2_555 10_555 180
O1 Sr2 O1 2_655 1_545 65.27(11)
O1 Sr2 O1 2_655 . 65.27(11)
O1 Sr2 O1 2_655 9_555 114.73(11)
O1 Sr2 O1 2_655 9_565 114.73(11)
O1 Sr2 O1 2_655 2_555 99.4(2)
O1 Sr2 O1 2_655 10_455 180
O1 Sr2 O1 2_655 10_555 80.6(2)
O1 Sr2 O1 10_455 1_545 114.73(11)
O1 Sr2 O1 10_455 . 114.73(11)
O1 Sr2 O1 10_455 9_555 65.27(11)
O1 Sr2 O1 10_455 9_565 65.27(11)
O1 Sr2 O1 10_455 2_555 80.6(2)
O1 Sr2 O1 10_455 2_655 180
O1 Sr2 O1 10_455 10_555 99.4(2)
O1 Sr2 O1 10_555 1_545 114.73(11)
O1 Sr2 O1 10_555 . 114.73(11)
O1 Sr2 O1 10_555 9_555 65.27(11)
O1 Sr2 O1 10_555 9_565 65.27(11)
O1 Sr2 O1 10_555 2_555 180
O1 Sr2 O1 10_555 2_655 80.6(2)
O1 Sr2 O1 10_555 10_455 99.4(2)
O1 Cu O1 . 1_655 176.7(4)
O1 Cu O1 . 2_655 89.952(11)
O1 Cu O1 . 2_665 89.952(11)
O1 Cu O2 . . 91.7(2)
O1 Cu O1 1_655 . 176.7(4)
O1 Cu O1 1_655 2_655 89.952(11)
O1 Cu O1 1_655 2_665 89.952(11)
O1 Cu O2 1_655 . 91.7(2)
O1 Cu O1 2_655 . 89.952(11)
O1 Cu O1 2_655 1_655 89.952(11)
O1 Cu O1 2_655 2_665 176.7(4)
O1 Cu O2 2_655 . 91.7(2)
O1 Cu O1 2_665 . 89.952(11)
O1 Cu O1 2_665 1_655 89.952(11)
O1 Cu O1 2_665 2_655 176.7(4)
O1 Cu O2 2_665 . 91.7(2)

loop_
_geom_bond_atom_site_label_1
_geom_bond_atom_site_label_2
_geom_bond_site_symmetry_1
_geom_bond_site_symmetry_2
_geom_bond_distance
_geom_bond_publ_flag
Tl O2 . . 2.010(10) yes
Tl O3 . . 2.7183(9) yes
Tl O3 . 1_565 2.7183(9) no
Tl O3 . 1_655 2.7183(9) no
Tl O3 . 1_665 2.7183(9) no
Tl O3 . 25_555 2.02(2) yes
Ba O1 . 1_545 2.729(5) yes
Ba O1 . . 2.729(5) no
Ba O1 . 2_555 2.729(5) no
Ba O1 . 2_655 2.729(5) no
Ba O2 . 1_445 2.784(2) yes
Ba O2 . 1_455 2.784(2) no
Ba O2 . 1_545 2.784(2) no
Ba O2 . . 2.784(2) no
Ba O3 . . 2.79(2) yes
Sr2 O1 . 1_545 2.514(4) yes
Sr2 O1 . . 2.514(4) no
Sr2 O1 . 9_555 2.514(4) no
Sr2 O1 . 9_565 2.514(4) no
Sr2 O1 . 2_555 2.514(4) no
Sr2 O1 . 2_655 2.514(4) no
Sr2 O1 . 10_455 2.514(4) no
Sr2 O1 . 10_555 2.514(4) no
Cu O1 . . 1.9199(2) yes
Cu O1 . 1_655 1.9199(2) no
Cu O1 . 2_655 1.9199(2) no
Cu O1 . 2_665 1.9199(2) no
Cu O2 . . 2.500(10) yes
